data_4302720
loop_
_publ_author_name
'Chih-Min Wang'
'Kwang-Hwa Lii'

_publ_contact_author
;
Kwang-Hwa Lii
Department of Chemistry
National Central University
Jhongli, Taiwan 320
;
_publ_contact_author_email
;
liikh@cc.ncu.edu.tw
;
_publ_section_title
;
Synthesis of Novel Organic-Inorganic Hybrid Compounds: Lanthanide
Phosphites Incorporating a Squarate Ligand
;
_journal_name_full 'Inorganic Chemistry'
_journal_page_first 6335
_journal_page_last 6337
_journal_paper_doi 10.1021/ic9006394
_journal_volume 48
_journal_year 2009
_chemical_formula_moiety '[Eu(H2O)(C4O4)0.5(HPO3)]'
_chemical_formula_sum 'C2 H3 Eu O6 P'
_chemical_formula_weight 305.97
_chemical_name_systematic
; 
 ? 
;
_space_group_IT_number 12
_symmetry_cell_setting monoclinic
_symmetry_space_group_name_Hall '-C 2y'
_symmetry_space_group_name_H-M 'C 1 2/m 1'
_atom_sites_solution_primary direct
_atom_sites_solution_secondary difmap
_audit_creation_method SHELXL-97
_cell_angle_alpha 90.00
_cell_angle_beta 104.6150(10)
_cell_angle_gamma 90.00
_cell_formula_units_Z 8
_cell_length_a 15.4305(7)
_cell_length_b 10.2242(5)
_cell_length_c 8.1616(4)
_cell_measurement_temperature 296(2)
_cell_volume 1245.95(10)
_computing_cell_refinement 'Bruker X8 Apex II'
_computing_data_collection 'Bruker X8 Apex II'
_computing_data_reduction 'Bruker X8 Apex II'
_computing_molecular_graphics Diamond
_computing_structure_refinement 'SHELXL-97 (Sheldrick, 1997)'
_computing_structure_solution 'SHELXS-97 (Sheldrick, 1990)'
_diffrn_ambient_temperature 296(2)
_diffrn_measured_fraction_theta_full 0.980
_diffrn_measured_fraction_theta_max 0.980
_diffrn_measurement_device_type 'CCD area detector'
_diffrn_measurement_method 'omega scan'
_diffrn_radiation_monochromator graphite
_diffrn_radiation_source 'fine-focus sealed tube'
_diffrn_radiation_type MoK\a
_diffrn_radiation_wavelength 0.71073
_diffrn_reflns_av_R_equivalents 0.0485
_diffrn_reflns_av_sigmaI/netI 0.0320
_diffrn_reflns_limit_h_max 19
_diffrn_reflns_limit_h_min -19
_diffrn_reflns_limit_k_max 12
_diffrn_reflns_limit_k_min -13
_diffrn_reflns_limit_l_max 8
_diffrn_reflns_limit_l_min -10
_diffrn_reflns_number 4908
_diffrn_reflns_theta_full 27.48
_diffrn_reflns_theta_max 27.48
_diffrn_reflns_theta_min 2.41
_exptl_absorpt_coefficient_mu 10.292
_exptl_absorpt_correction_T_max 0.960
_exptl_absorpt_correction_T_min 0.357
_exptl_absorpt_correction_type empirical
_exptl_absorpt_process_details 'SADABS program'
_exptl_crystal_colour colorless
_exptl_crystal_density_diffrn 3.262
_exptl_crystal_density_meas ?
_exptl_crystal_density_method .
_exptl_crystal_description block
_exptl_crystal_F_000 1128
_exptl_crystal_size_max 0.2
_exptl_crystal_size_mid 0.1
_exptl_crystal_size_min 0.1
_refine_diff_density_max 1.302
_refine_diff_density_min -1.779
_refine_diff_density_rms 0.276
_refine_ls_extinction_coef 0.00202(17)
_refine_ls_extinction_expression Fc^*^=kFc[1+0.001xFc^2^\l^3^/sin(2\q)]^-1/4^
_refine_ls_extinction_method SHELXL
_refine_ls_goodness_of_fit_ref 1.159
_refine_ls_matrix_type full
_refine_ls_number_parameters 98
_refine_ls_number_reflns 1479
_refine_ls_number_restraints 0
_refine_ls_restrained_S_all 1.159
_refine_ls_R_factor_all 0.0267
_refine_ls_R_factor_gt 0.0257
_refine_ls_shift/su_max 0.001
_refine_ls_shift/su_mean 0.000
_refine_ls_structure_factor_coef Fsqd
_refine_ls_weighting_details 'calc w=1/[\s^2^(Fo^2^)+(0.0466P)^2^+0.4535P] where P=(Fo^2^+2Fc^2^)/3'
_refine_ls_weighting_scheme calc
_refine_ls_wR_factor_gt 0.0723
_refine_ls_wR_factor_ref 0.0731
_reflns_number_gt 1405
_reflns_number_total 1479
_reflns_threshold_expression >2sigma(I)
_cod_data_source_file ic9006394_si_001_1.cif
_cod_data_source_block EuPO3
_cod_original_sg_symbol_H-M 'C 2/m'
_cod_database_code 4302720

loop_
_symmetry_equiv_pos_as_xyz
'x, y, z'
'-x, y, -z'
'x+1/2, y+1/2, z'
'-x+1/2, y+1/2, -z'
'-x, -y, -z'
'x, -y, z'
'-x+1/2, -y+1/2, -z'
'x+1/2, -y+1/2, z'

loop_
_atom_site_label
_atom_site_type_symbol
_atom_site_fract_x
_atom_site_fract_y
_atom_site_fract_z
_atom_site_U_iso_or_equiv
_atom_site_adp_type
_atom_site_occupancy
_atom_site_symmetry_multiplicity
_atom_site_calc_flag
_atom_site_refinement_flags
_atom_site_disorder_assembly
_atom_site_disorder_group
Eu1 Eu 0.710399(13) 0.295724(17) 0.74867(2) 0.01063(13) Uani 1 1 d . . .
P1 P 0.81384(9) 0.5000 0.52803(15) 0.0121(3) Uani 1 2 d S . .
H1 H 0.9050 0.5000 0.5829 0.050 Uiso 1 2 d S . .
P2 P 0.69337(10) 0.5000 1.01887(16) 0.0142(3) Uani 1 2 d S . .
H2 H 0.6481 0.5000 1.1393 0.050 Uiso 1 2 d S . .
O1 O 0.7704(3) 0.5000 0.6777(5) 0.0169(8) Uani 1 2 d S . .
O2 O 0.7876(2) 0.6249(3) 0.4291(4) 0.0237(7) Uani 1 1 d . . .
O3 O 0.5730(2) 0.2235(3) 0.7886(4) 0.0212(7) Uani 1 1 d . . .
O4 O 0.6370(3) 0.5000 0.8350(5) 0.0167(8) Uani 1 2 d S . .
O5 O 0.7485(2) 0.6246(2) 1.0440(3) 0.0178(6) Uani 1 1 d . . .
O6 O 0.8698(2) 0.2676(3) 0.7917(4) 0.0177(6) Uani 1 1 d . . .
OW1 O 0.59349(19) 0.3609(3) 0.4883(3) 0.0190(6) Uani 1 1 d . . .
C1 C 0.5351(3) 0.2219(4) 0.9050(5) 0.0175(9) Uani 1 1 d . . .
C2 C 0.9404(3) 0.2770(4) 0.9076(5) 0.0156(8) Uani 1 1 d . . .

loop_
_atom_site_aniso_label
_atom_site_aniso_U_11
_atom_site_aniso_U_22
_atom_site_aniso_U_33
_atom_site_aniso_U_23
_atom_site_aniso_U_13
_atom_site_aniso_U_12
Eu1 0.00995(18) 0.01169(18) 0.00978(17) -0.00055(5) 0.00161(10) 0.00018(6)
P1 0.0122(7) 0.0137(7) 0.0112(6) 0.000 0.0045(5) 0.000
P2 0.0199(8) 0.0119(7) 0.0119(6) 0.000 0.0062(5) 0.000
O1 0.024(2) 0.016(2) 0.0137(18) 0.000 0.0093(16) 0.000
O2 0.0274(18) 0.0201(16) 0.0223(14) 0.0077(11) 0.0037(13) -0.0015(12)
O3 0.0169(17) 0.0311(17) 0.0164(15) 0.0018(11) 0.0053(13) -0.0033(12)
O4 0.015(2) 0.019(2) 0.0161(18) 0.000 0.0020(15) 0.000
O5 0.0268(17) 0.0114(14) 0.0150(12) -0.0023(9) 0.0046(11) -0.0032(11)
O6 0.0146(16) 0.0251(15) 0.0125(13) 0.0004(12) 0.0018(11) 0.0015(12)
OW1 0.0163(15) 0.0233(15) 0.0158(13) -0.0004(11) 0.0011(11) 0.0026(11)
C1 0.015(2) 0.0189(19) 0.018(2) -0.0006(14) 0.0030(16) 0.0000(15)
C2 0.013(2) 0.0175(18) 0.0167(19) 0.0002(13) 0.0045(16) 0.0031(14)

loop_
_atom_type_symbol
_atom_type_description
_atom_type_scat_dispersion_real
_atom_type_scat_dispersion_imag
_atom_type_scat_source
C C 0.0033 0.0016 'International Tables Vol C Tables 4.2.6.8 and 6.1.1.4'
H H 0.0000 0.0000 'International Tables Vol C Tables 4.2.6.8 and 6.1.1.4'
O O 0.0106 0.0060 'International Tables Vol C Tables 4.2.6.8 and 6.1.1.4'
P P 0.1023 0.0942 'International Tables Vol C Tables 4.2.6.8 and 6.1.1.4'
Eu Eu -0.1578 3.6682 'International Tables Vol C Tables 4.2.6.8 and 6.1.1.4'

loop_
_geom_angle_atom_site_label_1
_geom_angle_atom_site_label_2
_geom_angle_atom_site_label_3
_geom_angle
_geom_angle_site_symmetry_1
_geom_angle_site_symmetry_3
_geom_angle_publ_flag
O2 Eu1 O3 90.30(12) 4_646 . ?
O2 Eu1 O5 81.18(10) 4_646 4_647 ?
O3 Eu1 O5 76.14(11) . 4_647 ?
O2 Eu1 O6 79.85(11) 4_646 . ?
O3 Eu1 O6 150.09(11) . . ?
O5 Eu1 O6 74.49(11) 4_647 . ?
O2 Eu1 O1 116.31(12) 4_646 . ?
O3 Eu1 O1 136.14(12) . . ?
O5 Eu1 O1 138.53(12) 4_647 . ?
O6 Eu1 O1 72.52(13) . . ?
O2 Eu1 O5 146.80(9) 4_646 6_565 ?
O3 Eu1 O5 88.22(10) . 6_565 ?
O5 Eu1 O5 66.28(10) 4_647 6_565 ?
O6 Eu1 O5 85.09(10) . 6_565 ?
O1 Eu1 O5 86.44(11) . 6_565 ?
O2 Eu1 OW1 77.65(10) 4_646 . ?
O3 Eu1 OW1 73.67(10) . . ?
O5 Eu1 OW1 142.72(9) 4_647 . ?
O6 Eu1 OW1 130.13(10) . . ?
O1 Eu1 OW1 78.69(12) . . ?
O5 Eu1 OW1 133.07(9) 6_565 . ?
O2 Eu1 O4 151.71(11) 4_646 . ?
O3 Eu1 O4 74.94(11) . . ?
O5 Eu1 O4 117.16(10) 4_647 . ?
O6 Eu1 O4 124.27(11) . . ?
O1 Eu1 O4 65.34(12) . . ?
O5 Eu1 O4 58.33(11) 6_565 . ?
OW1 Eu1 O4 75.09(10) . . ?
O2 Eu1 P2 171.50(8) 4_646 . ?
O3 Eu1 P2 82.60(8) . . ?
O5 Eu1 P2 92.54(6) 4_647 . ?
O6 Eu1 P2 104.08(8) . . ?
O1 Eu1 P2 72.17(9) . . ?
O5 Eu1 P2 28.94(6) 6_565 . ?
OW1 Eu1 P2 104.62(7) . . ?
O4 Eu1 P2 29.54(9) . . ?
O2 Eu1 P1 92.86(8) 4_646 . ?
O3 Eu1 P1 145.85(8) . . ?
O5 Eu1 P1 137.93(8) 4_647 . ?
O6 Eu1 P1 63.48(8) . . ?
O1 Eu1 P1 23.55(8) . . ?
O5 Eu1 P1 106.61(7) 6_565 . ?
OW1 Eu1 P1 73.85(7) . . ?
O4 Eu1 P1 86.79(8) . . ?
P2 Eu1 P1 95.64(3) . . ?
O2 Eu1 Eu1 114.58(7) 4_646 7_657 ?
O3 Eu1 Eu1 80.80(8) . 7_657 ?
O5 Eu1 Eu1 33.64(6) 4_647 7_657 ?
O6 Eu1 Eu1 77.92(7) . 7_657 ?
O1 Eu1 Eu1 113.82(9) . 7_657 ?
O5 Eu1 Eu1 32.63(6) 6_565 7_657 ?
OW1 Eu1 Eu1 151.88(7) . 7_657 ?
O4 Eu1 Eu1 87.20(8) . 7_657 ?
P2 Eu1 Eu1 59.766(19) . 7_657 ?
P1 Eu1 Eu1 127.61(2) . 7_657 ?
O2 Eu1 Eu1 140.13(8) 4_646 6_565 ?
O3 Eu1 Eu1 108.36(8) . 6_565 ?
O5 Eu1 Eu1 136.67(6) 4_647 6_565 ?
O6 Eu1 Eu1 96.85(8) . 6_565 ?
O1 Eu1 Eu1 30.07(9) . 6_565 ?
O5 Eu1 Eu1 70.76(6) 6_565 6_565 ?
OW1 Eu1 Eu1 74.58(6) . 6_565 ?
O4 Eu1 Eu1 35.27(8) . 6_565 ?
P2 Eu1 Eu1 47.581(17) . 6_565 ?
P1 Eu1 Eu1 52.183(14) . 6_565 ?
Eu1 Eu1 Eu1 103.239(5) 7_657 6_565 ?
O2 P1 O2 115.4(2) 6_565 . ?
O2 P1 O1 108.25(15) 6_565 . ?
O2 P1 O1 108.25(15) . . ?
O2 P1 Eu1 70.48(13) 6_565 . ?
O2 P1 Eu1 134.63(14) . . ?
O1 P1 Eu1 38.92(4) . . ?
O2 P1 Eu1 134.63(14) 6_565 6_565 ?
O2 P1 Eu1 70.48(13) . 6_565 ?
O1 P1 Eu1 38.92(4) . 6_565 ?
Eu1 P1 Eu1 75.63(3) . 6_565 ?
O2 P1 H1 106.9 6_565 . ?
O2 P1 H1 106.9 . . ?
O1 P1 H1 111.1 . . ?
Eu1 P1 H1 114.1 . . ?
Eu1 P1 H1 114.1 6_565 . ?
O5 P2 O5 114.3(2) . 6_565 ?
O5 P2 O4 107.02(14) . . ?
O5 P2 O4 107.02(14) 6_565 . ?
O5 P2 Eu1 121.18(13) . . ?
O5 P2 Eu1 52.00(10) 6_565 . ?
O4 P2 Eu1 55.38(10) . . ?
O5 P2 Eu1 52.00(10) . 6_565 ?
O5 P2 Eu1 121.18(13) 6_565 6_565 ?
O4 P2 Eu1 55.38(10) . 6_565 ?
Eu1 P2 Eu1 84.84(3) . 6_565 ?
O5 P2 H2 106.2 . . ?
O5 P2 H2 106.2 6_565 . ?
O4 P2 H2 116.5 . . ?
Eu1 P2 H2 132.5 . . ?
Eu1 P2 H2 132.5 6_565 . ?
P1 O1 Eu1 117.53(9) . . ?
P1 O1 Eu1 117.53(9) . 6_565 ?
Eu1 O1 Eu1 119.86(17) . 6_565 ?
P1 O2 Eu1 160.8(2) . 4_656 ?
C1 O3 Eu1 137.0(3) . . ?
P2 O4 Eu1 95.08(13) . 6_565 ?
P2 O4 Eu1 95.08(13) . . ?
Eu1 O4 Eu1 109.47(15) 6_565 . ?
P2 O5 Eu1 138.22(17) . 4_657 ?
P2 O5 Eu1 99.06(13) . 6_565 ?
Eu1 O5 Eu1 113.72(10) 4_657 6_565 ?
C2 O6 Eu1 139.5(3) . . ?
O3 C1 C2 132.7(4) . 8_455 ?
O3 C1 C2 138.3(4) . 7_657 ?
C2 C1 C2 88.9(4) 8_455 7_657 ?
O6 C2 C1 132.0(4) . 8 ?
O6 C2 C1 136.7(4) . 7_657 ?
C1 C2 C1 91.1(4) 8 7_657 ?

loop_
_geom_bond_atom_site_label_1
_geom_bond_atom_site_label_2
_geom_bond_distance
_geom_bond_site_symmetry_2
_geom_bond_publ_flag
Eu1 O2 2.276(3) 4_646 ?
Eu1 O3 2.344(3) . ?
Eu1 O5 2.405(2) 4_647 ?
Eu1 O6 2.413(3) . ?
Eu1 O1 2.413(2) . ?
Eu1 O5 2.471(3) 6_565 ?
Eu1 OW1 2.506(3) . ?
Eu1 O4 2.558(2) . ?
Eu1 P2 3.0963(10) . ?
Eu1 P1 3.4063(11) . ?
Eu1 Eu1 4.0827(4) 7_657 ?
Eu1 Eu1 4.1771(4) 6_565 ?
P1 O2 1.510(3) 6_565 ?
P1 O2 1.510(3) . ?
P1 O1 1.535(4) . ?
P1 Eu1 3.4063(11) 6_565 ?
P1 H1 1.3643 . ?
P2 O5 1.517(3) . ?
P2 O5 1.517(3) 6_565 ?
P2 O4 1.532(4) . ?
P2 Eu1 3.0963(10) 6_565 ?
P2 H2 1.3418 . ?
O1 Eu1 2.413(2) 6_565 ?
O2 Eu1 2.276(3) 4_656 ?
O3 C1 1.235(5) . ?
O4 Eu1 2.558(2) 6_565 ?
O5 Eu1 2.405(2) 4_657 ?
O5 Eu1 2.471(3) 6_565 ?
O6 C2 1.253(5) . ?
C1 C2 1.467(6) 8_455 ?
C1 C2 1.481(6) 7_657 ?
C2 C1 1.467(6) 8 ?
C2 C1 1.481(6) 7_657 ?
